data_1515563
loop_
_publ_author_name
'Creutz, Sidney E.'
'Krummenacher, Ivo'
'Clough, Christopher R.'
'Cummins, Christopher C.'

_publ_section_title
;
 A trigonal and hindered tertiary phosphine ligand rendered anionic by a
 niobate anchor: Formation of zwitterionic M(i) (M = Cu, Ag, Au, Rh)
 complexes
;
_journal_issue 11
_journal_name_full 'Chemical Science'
_journal_page_first 2166
_journal_paper_doi 10.1039/c1sc00375e
_journal_volume 2
_journal_year 2011
_chemical_formula_sum 'C105 H138 N3 Na Nb O9 P'
_chemical_formula_weight 1733.05
_chemical_name_common '[Na(thf)6][(Ar[Np]N)3Nb(OC[CPh2])3P]'
_chemical_name_systematic
;
?
;
_space_group_IT_number 148
_symmetry_cell_setting trigonal
_symmetry_space_group_name_Hall '-R 3'
_symmetry_space_group_name_H-M 'R -3 :H'
_atom_sites_solution_hydrogens geom
_atom_sites_solution_primary direct
_atom_sites_solution_secondary difmap
_audit_creation_method SHELXL-97
_cell_angle_alpha 90.00
_cell_angle_beta 90.00
_cell_angle_gamma 120.00
_cell_formula_units_Z 6
_cell_length_a 17.736(2)
_cell_length_b 17.736(2)
_cell_length_c 51.913(7)
_cell_measurement_reflns_used 9835
_cell_measurement_temperature 100(2)
_cell_measurement_theta_max 28.26
_cell_measurement_theta_min 2.30
_cell_volume 14142(3)
_computing_cell_refinement 'Bruker SAINT'
_computing_data_collection 'Bruker APEX2'
_computing_data_reduction 'Bruker SAINT'
_computing_molecular_graphics 'Bruker SHELXTL'
_computing_publication_material 'Bruker SHELXTL'
_computing_structure_refinement 'SHELXL-97 (Sheldrick, 2008)'
_computing_structure_solution 'SHELXS-97 (Sheldrick, 2008)'
_diffrn_ambient_temperature 100(2)
_diffrn_measured_fraction_theta_full 0.999
_diffrn_measured_fraction_theta_max 0.999
_diffrn_measurement_device_type 'Bruker APEX-II CCD'
_diffrn_measurement_method '\f and \w scans'
_diffrn_radiation_monochromator graphite
_diffrn_radiation_source 'fine-focus sealed tube'
_diffrn_radiation_type MoK\a
_diffrn_radiation_wavelength 0.71073
_diffrn_reflns_av_R_equivalents 0.1119
_diffrn_reflns_av_sigmaI/netI 0.0509
_diffrn_reflns_limit_h_max 23
_diffrn_reflns_limit_h_min -23
_diffrn_reflns_limit_k_max 23
_diffrn_reflns_limit_k_min -23
_diffrn_reflns_limit_l_max 69
_diffrn_reflns_limit_l_min -69
_diffrn_reflns_number 94854
_diffrn_reflns_theta_full 28.37
_diffrn_reflns_theta_max 28.37
_diffrn_reflns_theta_min 1.18
_exptl_absorpt_coefficient_mu 0.208
_exptl_absorpt_correction_T_max 0.9856
_exptl_absorpt_correction_T_min 0.9518
_exptl_absorpt_correction_type empirical
_exptl_absorpt_process_details SADABS
_exptl_crystal_colour yellow
_exptl_crystal_density_diffrn 1.221
_exptl_crystal_density_method 'not measured'
_exptl_crystal_description plate
_exptl_crystal_F_000 5568
_exptl_crystal_size_max 0.24
_exptl_crystal_size_mid 0.19
_exptl_crystal_size_min 0.07
_refine_diff_density_max 0.838
_refine_diff_density_min -0.735
_refine_diff_density_rms 0.073
_refine_ls_extinction_method none
_refine_ls_goodness_of_fit_ref 1.036
_refine_ls_hydrogen_treatment riding
_refine_ls_matrix_type full
_refine_ls_number_parameters 416
_refine_ls_number_reflns 7872
_refine_ls_number_restraints 270
_refine_ls_restrained_S_all 1.024
_refine_ls_R_factor_all 0.0752
_refine_ls_R_factor_gt 0.0495
_refine_ls_shift/su_max 0.001
_refine_ls_shift/su_mean 0.000
_refine_ls_structure_factor_coef Fsqd
_refine_ls_weighting_details 'calc w=1/[\s^2^(Fo^2^)+(0.0570P)^2^+43.9684P] where P=(Fo^2^+2Fc^2^)/3'
_refine_ls_weighting_scheme calc
_refine_ls_wR_factor_gt 0.1179
_refine_ls_wR_factor_ref 0.1362
_reflns_number_gt 5983
_reflns_number_total 7872
_reflns_threshold_expression >2sigma(I)
_cod_data_source_file c1sc00375e.txt
_cod_data_source_block r3
_cod_depositor_comments
;
The following automatic conversions were performed:

'_symmetry_cell_setting' value 'Trigonal' changed to 'trigonal'
according to
/usr/data/users/saulius/automatic-downloads/retrospective/RSC/lib/dictionaries/cif_core.dic
dictionary named 'cif_core.dic' version 2.4.2 from 2011-04-26.

Automatic conversion script
Id: cif_fix_values 2281 2013-09-26 08:29:07Z andrius 
;
_cod_original_cell_volume 14143(3)
_cod_original_sg_symbol_H-M R-3
_cod_database_code 1515563

loop_
_symmetry_equiv_pos_as_xyz
'x, y, z'
'-y, x-y, z'
'-x+y, -x, z'
'x+2/3, y+1/3, z+1/3'
'-y+2/3, x-y+1/3, z+1/3'
'-x+y+2/3, -x+1/3, z+1/3'
'x+1/3, y+2/3, z+2/3'
'-y+1/3, x-y+2/3, z+2/3'
'-x+y+1/3, -x+2/3, z+2/3'
'-x, -y, -z'
'y, -x+y, -z'
'x-y, x, -z'
'-x+2/3, -y+1/3, -z+1/3'
'y+2/3, -x+y+1/3, -z+1/3'
'x-y+2/3, x+1/3, -z+1/3'
'-x+1/3, -y+2/3, -z+2/3'
'y+1/3, -x+y+2/3, -z+2/3'
'x-y+1/3, x+2/3, -z+2/3'

loop_
_atom_site_label
_atom_site_type_symbol
_atom_site_fract_x
_atom_site_fract_y
_atom_site_fract_z
_atom_site_U_iso_or_equiv
_atom_site_adp_type
_atom_site_occupancy
_atom_site_symmetry_multiplicity
_atom_site_calc_flag
_atom_site_refinement_flags
_atom_site_disorder_assembly
_atom_site_disorder_group
Nb1 Nb 0.6667 0.3333 0.069293(6) 0.01726(9) Uani 1 3 d S . .
P1 P 0.6667 0.3333 0.138867(19) 0.0232(2) Uani 1 3 d S . .
O1 O 0.58627(10) 0.23975(10) 0.09503(3) 0.0220(3) Uani 1 1 d . . .
N1 N 0.55587(11) 0.30888(11) 0.04961(3) 0.0185(4) Uani 1 1 d . . .
C1 C 0.58200(15) 0.23790(15) 0.12063(4) 0.0227(4) Uani 1 1 d D A .
C2 C 0.51923(16) 0.16820(15) 0.13398(4) 0.0245(5) Uani 1 1 d DU . .
C31 C 0.5155(4) 0.1732(4) 0.16260(12) 0.0265(14) Uani 0.617(14) 1 d PDU A 1
C32 C 0.4637(5) 0.2025(5) 0.17374(13) 0.0327(13) Uani 0.617(14) 1 d PDU A 1
H32 H 0.4318 0.2202 0.1631 0.039 Uiso 0.617(14) 1 calc PR A 1
C33 C 0.4582(5) 0.2062(6) 0.20033(13) 0.0416(15) Uani 0.617(14) 1 d PDU A 1
H33 H 0.4194 0.2220 0.2080 0.050 Uiso 0.617(14) 1 calc PR A 1
C34 C 0.5109(9) 0.1863(9) 0.21574(19) 0.0475(14) Uani 0.617(14) 1 d PDU A 1
H34 H 0.5131 0.1956 0.2338 0.057 Uiso 0.617(14) 1 calc PR A 1
C35 C 0.5591(6) 0.1538(6) 0.20503(12) 0.0444(16) Uani 0.617(14) 1 d PDU A 1
H35 H 0.5911 0.1363 0.2157 0.053 Uiso 0.617(14) 1 calc PR A 1
C36 C 0.5609(6) 0.1468(6) 0.17850(11) 0.0378(15) Uani 0.617(14) 1 d PDU A 1
H36 H 0.5938 0.1234 0.1711 0.045 Uiso 0.617(14) 1 calc PR A 1
C31A C 0.5125(6) 0.1730(7) 0.16287(18) 0.030(2) Uani 0.383(14) 1 d PDU A 2
C32A C 0.4929(9) 0.2307(9) 0.1754(2) 0.039(2) Uani 0.383(14) 1 d PDU A 2
H32A H 0.4806 0.2681 0.1654 0.046 Uiso 0.383(14) 1 calc PR A 2
C33A C 0.4910(10) 0.2350(9) 0.2020(2) 0.049(2) Uani 0.383(14) 1 d PDU A 2
H33A H 0.4840 0.2792 0.2100 0.058 Uiso 0.383(14) 1 calc PR A 2
C34A C 0.4993(16) 0.1747(13) 0.2169(3) 0.0475(14) Uani 0.383(14) 1 d PDU A 2
H34A H 0.4893 0.1716 0.2350 0.057 Uiso 0.383(14) 1 calc PR A 2
C35A C 0.5220(9) 0.1197(9) 0.20528(18) 0.043(2) Uani 0.383(14) 1 d PDU A 2
H35A H 0.5355 0.0834 0.2154 0.052 Uiso 0.383(14) 1 calc PR A 2
C36A C 0.5253(9) 0.1171(8) 0.17883(18) 0.039(2) Uani 0.383(14) 1 d PDU A 2
H36A H 0.5367 0.0753 0.1711 0.047 Uiso 0.383(14) 1 calc PR A 2
C181 C 0.3739(2) 0.3037(2) 0.05152(6) 0.0425(7) Uani 1 1 d . . .
H18A H 0.3232 0.3031 0.0592 0.064 Uiso 1 1 calc R . .
H18B H 0.3606 0.2832 0.0337 0.064 Uiso 1 1 calc R . .
H18C H 0.4236 0.3632 0.0518 0.064 Uiso 1 1 calc R . .
C21 C 0.45159(15) 0.08673(15) 0.12181(4) 0.0233(5) Uani 1 1 d . A .
C12 C 0.58260(15) 0.44494(15) 0.02887(4) 0.0232(5) Uani 1 1 d . . .
H12 H 0.5892 0.4705 0.0454 0.028 Uiso 1 1 calc R . .
C17 C 0.46827(14) 0.23203(15) 0.05383(4) 0.0230(5) Uani 1 1 d . . .
H17A H 0.4760 0.1898 0.0643 0.028 Uiso 1 1 calc R . .
H17B H 0.4458 0.2046 0.0368 0.028 Uiso 1 1 calc R . .
C11 C 0.56002(14) 0.35716(15) 0.02703(4) 0.0223(4) Uani 1 1 d . . .
C182 C 0.42123(16) 0.27726(17) 0.09449(5) 0.0297(5) Uani 1 1 d . . .
H18D H 0.3748 0.2844 0.1022 0.045 Uiso 1 1 calc R . .
H18E H 0.4755 0.3335 0.0943 0.045 Uiso 1 1 calc R . .
H18F H 0.4295 0.2353 0.1046 0.045 Uiso 1 1 calc R . .
C16 C 0.54466(14) 0.31911(15) 0.00249(4) 0.0215(4) Uani 1 1 d . . .
H16 H 0.5275 0.2593 0.0009 0.026 Uiso 1 1 calc R . .
C151 C 0.53670(18) 0.32399(18) -0.04574(5) 0.0318(5) Uani 1 1 d . . .
H15A H 0.5627 0.2866 -0.0464 0.048 Uiso 1 1 calc R . .
H15B H 0.5623 0.3683 -0.0593 0.048 Uiso 1 1 calc R . .
H15C H 0.4737 0.2886 -0.0484 0.048 Uiso 1 1 calc R . .
C15 C 0.55435(16) 0.36805(16) -0.01959(4) 0.0257(5) Uani 1 1 d . . .
C26 C 0.37163(17) 0.03347(18) 0.13410(5) 0.0337(6) Uani 1 1 d . . .
H26 H 0.3607 0.0505 0.1504 0.040 Uiso 1 1 calc R A .
C183 C 0.31594(16) 0.15170(18) 0.06726(5) 0.0354(6) Uani 1 1 d . . .
H18G H 0.3294 0.1128 0.0772 0.053 Uiso 1 1 calc R . .
H18H H 0.3005 0.1300 0.0496 0.053 Uiso 1 1 calc R . .
H18I H 0.2669 0.1536 0.0753 0.053 Uiso 1 1 calc R . .
C13 C 0.59553(15) 0.49534(15) 0.00701(5) 0.0253(5) Uani 1 1 d . . .
C22 C 0.46504(17) 0.05732(16) 0.09815(5) 0.0300(5) Uani 1 1 d . . .
H22 H 0.5188 0.0910 0.0894 0.036 Uiso 1 1 calc R A .
C24 C 0.32194(17) -0.07018(17) 0.09940(5) 0.0328(6) Uani 1 1 d . . .
H24 H 0.2777 -0.1220 0.0916 0.039 Uiso 1 1 calc R A .
C18 C 0.39615(16) 0.24390(17) 0.06687(5) 0.0274(5) Uani 1 1 d . . .
C131 C 0.62858(17) 0.59205(16) 0.00937(5) 0.0297(5) Uani 1 1 d . . .
H13A H 0.6320 0.6077 0.0276 0.045 Uiso 1 1 calc R . .
H13B H 0.5886 0.6063 0.0005 0.045 Uiso 1 1 calc R . .
H13C H 0.6865 0.6247 0.0016 0.045 Uiso 1 1 calc R . .
C14 C 0.58094(16) 0.45652(16) -0.01722(5) 0.0270(5) Uani 1 1 d . . .
H14 H 0.5891 0.4904 -0.0322 0.032 Uiso 1 1 calc R . .
C23 C 0.40155(18) -0.01995(17) 0.08723(5) 0.0340(6) Uani 1 1 d . A .
H23 H 0.4126 -0.0387 0.0713 0.041 Uiso 1 1 calc R . .
C25 C 0.30832(18) -0.04339(19) 0.12304(6) 0.0396(6) Uani 1 1 d . A .
H25 H 0.2549 -0.0781 0.1318 0.047 Uiso 1 1 calc R . .
Na1 Na 0.0000 0.0000 0.0000 0.0214(4) Uani 1 6 d S . .
Na2 Na 0.3333 -0.3333 0.1667 0.0290(5) Uani 1 6 d S . .
O1T O 0.09139(13) -0.03448(13) 0.02537(3) 0.0375(4) Uani 1 1 d . . .
O1S O 0.43002(13) -0.21163(13) 0.14017(4) 0.0383(4) Uani 1 1 d . . .
C4T C 0.15902(19) -0.0452(2) 0.01358(6) 0.0387(6) Uani 1 1 d . . .
H4T1 H 0.2157 0.0095 0.0146 0.046 Uiso 1 1 calc R . .
H4T2 H 0.1453 -0.0622 -0.0047 0.046 Uiso 1 1 calc R . .
C1S C 0.4665(2) -0.2157(2) 0.11600(6) 0.0486(8) Uani 1 1 d . . .
H1S1 H 0.4220 -0.2340 0.1022 0.058 Uiso 1 1 calc R . .
H1S2 H 0.4866 -0.2586 0.1169 0.058 Uiso 1 1 calc R . .
C1T C 0.0732(2) -0.0726(2) 0.05031(5) 0.0413(7) Uani 1 1 d . . .
H1T1 H 0.0133 -0.1231 0.0509 0.050 Uiso 1 1 calc R . .
H1T2 H 0.0783 -0.0296 0.0634 0.050 Uiso 1 1 calc R . .
C2T C 0.1386(2) -0.1016(2) 0.05572(6) 0.0437(7) Uani 1 1 d . . .
H2T1 H 0.1905 -0.0557 0.0648 0.052 Uiso 1 1 calc R . .
H2T2 H 0.1125 -0.1555 0.0661 0.052 Uiso 1 1 calc R . .
C4S C 0.4705(2) -0.12225(19) 0.14805(7) 0.0469(7) Uani 1 1 d . . .
H4S1 H 0.4768 -0.1174 0.1670 0.056 Uiso 1 1 calc R . .
H4S2 H 0.4354 -0.0960 0.1425 0.056 Uiso 1 1 calc R . .
C3T C 0.1614(2) -0.1173(2) 0.02898(6) 0.0437(7) Uani 1 1 d . . .
H3T1 H 0.1180 -0.1756 0.0225 0.052 Uiso 1 1 calc R . .
H3T2 H 0.2200 -0.1113 0.0285 0.052 Uiso 1 1 calc R . .
C3S C 0.5588(2) -0.0772(2) 0.13518(7) 0.0509(8) Uani 1 1 d . . .
H3S1 H 0.5789 -0.0149 0.1321 0.061 Uiso 1 1 calc R . .
H3S2 H 0.6026 -0.0822 0.1457 0.061 Uiso 1 1 calc R . .
C2S C 0.5423(2) -0.1262(2) 0.11013(7) 0.0592(9) Uani 1 1 d . . .
H2S1 H 0.5941 -0.1296 0.1048 0.071 Uiso 1 1 calc R . .
H2S2 H 0.5272 -0.0977 0.0963 0.071 Uiso 1 1 calc R . .

loop_
_atom_site_aniso_label
_atom_site_aniso_U_11
_atom_site_aniso_U_22
_atom_site_aniso_U_33
_atom_site_aniso_U_23
_atom_site_aniso_U_13
_atom_site_aniso_U_12
Nb1 0.01830(12) 0.01830(12) 0.01519(16) 0.000 0.000 0.00915(6)
P1 0.0263(3) 0.0263(3) 0.0169(5) 0.000 0.000 0.01316(16)
O1 0.0241(8) 0.0230(8) 0.0165(7) 0.0024(6) -0.0004(6) 0.0098(7)
N1 0.0181(9) 0.0182(9) 0.0193(9) 0.0000(7) 0.0012(7) 0.0091(7)
C1 0.0251(11) 0.0271(12) 0.0183(10) 0.0009(8) -0.0006(8) 0.0148(10)
C2 0.0283(12) 0.0276(12) 0.0203(10) 0.0025(9) 0.0015(9) 0.0161(10)
C31 0.028(3) 0.029(3) 0.022(2) 0.007(3) 0.006(3) 0.014(3)
C32 0.031(3) 0.046(4) 0.0251(19) 0.006(2) 0.005(2) 0.022(3)
C33 0.038(3) 0.065(4) 0.029(2) 0.004(3) 0.011(2) 0.032(3)
C34 0.057(4) 0.078(3) 0.0197(14) 0.0093(17) 0.0118(17) 0.044(3)
C35 0.055(4) 0.075(5) 0.022(2) 0.001(3) -0.004(3) 0.046(4)
C36 0.047(4) 0.062(4) 0.0215(18) 0.002(3) 0.002(2) 0.040(3)
C31A 0.034(6) 0.035(6) 0.020(3) 0.003(4) 0.001(5) 0.017(4)
C32A 0.047(6) 0.048(5) 0.028(3) 0.009(3) 0.017(4) 0.030(4)
C33A 0.065(7) 0.067(6) 0.030(3) 0.004(4) 0.018(5) 0.044(5)
C34A 0.057(4) 0.078(3) 0.0197(14) 0.0093(17) 0.0118(17) 0.044(3)
C35A 0.052(6) 0.062(6) 0.023(3) 0.010(4) 0.001(4) 0.033(4)
C36A 0.051(6) 0.046(5) 0.024(3) 0.003(3) -0.004(4) 0.026(4)
C181 0.0395(16) 0.0576(19) 0.0427(16) 0.0183(14) 0.0128(12) 0.0336(15)
C21 0.0248(11) 0.0242(11) 0.0231(11) 0.0080(9) 0.0027(9) 0.0138(10)
C12 0.0217(11) 0.0246(11) 0.0241(11) -0.0017(9) -0.0016(8) 0.0122(9)
C17 0.0205(11) 0.0241(11) 0.0222(11) 0.0019(8) 0.0017(8) 0.0096(9)
C11 0.0201(10) 0.0258(11) 0.0232(11) 0.0037(9) 0.0016(8) 0.0133(9)
C182 0.0274(12) 0.0336(13) 0.0295(13) -0.0018(10) 0.0054(10) 0.0162(11)
C16 0.0208(11) 0.0239(11) 0.0203(10) 0.0011(8) 0.0007(8) 0.0115(9)
C151 0.0405(15) 0.0395(14) 0.0210(11) 0.0026(10) -0.0003(10) 0.0243(12)
C15 0.0251(12) 0.0338(13) 0.0221(11) 0.0014(9) 0.0001(9) 0.0178(10)
C26 0.0342(14) 0.0367(14) 0.0261(12) 0.0065(10) 0.0076(10) 0.0147(12)
C183 0.0227(12) 0.0409(15) 0.0341(14) -0.0013(11) 0.0044(10) 0.0096(11)
C13 0.0209(11) 0.0236(11) 0.0318(12) 0.0020(9) -0.0004(9) 0.0114(9)
C22 0.0289(13) 0.0279(12) 0.0315(13) 0.0079(10) 0.0085(10) 0.0130(11)
C24 0.0298(13) 0.0240(12) 0.0372(14) 0.0049(10) -0.0012(11) 0.0080(10)
C18 0.0229(11) 0.0319(13) 0.0280(12) 0.0038(10) 0.0047(9) 0.0140(10)
C131 0.0306(13) 0.0236(12) 0.0354(13) 0.0031(10) -0.0021(10) 0.0138(10)
C14 0.0262(12) 0.0315(13) 0.0253(11) 0.0069(9) 0.0015(9) 0.0161(10)
C23 0.0374(14) 0.0271(13) 0.0346(14) 0.0034(10) 0.0041(11) 0.0139(11)
C25 0.0292(14) 0.0370(15) 0.0414(15) 0.0098(12) 0.0077(11) 0.0083(12)
Na1 0.0221(7) 0.0221(7) 0.0200(10) 0.000 0.000 0.0110(3)
Na2 0.0287(8) 0.0287(8) 0.0298(12) 0.000 0.000 0.0143(4)
O1T 0.0452(11) 0.0525(12) 0.0289(9) 0.0067(8) 0.0008(8) 0.0351(10)
O1S 0.0403(11) 0.0336(10) 0.0374(10) 0.0028(8) 0.0070(8) 0.0157(9)
C4T 0.0337(14) 0.0446(16) 0.0410(15) 0.0050(12) 0.0027(12) 0.0219(13)
C1S 0.0462(18) 0.0532(19) 0.0378(16) 0.0007(14) 0.0092(13) 0.0185(15)
C1T 0.0511(18) 0.0527(18) 0.0281(13) 0.0062(12) -0.0009(12) 0.0319(15)
C2T 0.0463(17) 0.0412(16) 0.0428(16) 0.0083(13) -0.0109(13) 0.0214(14)
C4S 0.0449(17) 0.0339(15) 0.0558(19) 0.0030(13) 0.0111(14) 0.0151(14)
C3T 0.0468(17) 0.0464(17) 0.0490(17) 0.0064(13) -0.0032(13) 0.0315(15)
C3S 0.0430(17) 0.0420(17) 0.055(2) 0.0083(14) 0.0099(15) 0.0120(14)
C2S 0.059(2) 0.053(2) 0.059(2) 0.0077(17) 0.0242(17) 0.0237(18)

loop_
_atom_type_symbol
_atom_type_description
_atom_type_scat_dispersion_real
_atom_type_scat_dispersion_imag
_atom_type_scat_source
C C 0.0033 0.0016 'International Tables Vol C Tables 4.2.6.8 and 6.1.1.4'
H H 0.0000 0.0000 'International Tables Vol C Tables 4.2.6.8 and 6.1.1.4'
N N 0.0061 0.0033 'International Tables Vol C Tables 4.2.6.8 and 6.1.1.4'
Na Na 0.0362 0.0249 'International Tables Vol C Tables 4.2.6.8 and 6.1.1.4'
Nb Nb -2.0727 0.6215 'International Tables Vol C Tables 4.2.6.8 and 6.1.1.4'
O O 0.0106 0.0060 'International Tables Vol C Tables 4.2.6.8 and 6.1.1.4'
P P 0.1023 0.0942 'International Tables Vol C Tables 4.2.6.8 and 6.1.1.4'

loop_
_geom_angle_atom_site_label_1
_geom_angle_atom_site_label_2
_geom_angle_atom_site_label_3
_geom_angle
_geom_angle_site_symmetry_1
_geom_angle_site_symmetry_3
O1 Nb1 O1 82.16(6) 2_655 3_665
O1 Nb1 O1 82.16(6) 2_655 .
O1 Nb1 O1 82.16(6) 3_665 .
O1 Nb1 N1 87.06(7) 2_655 2_655
O1 Nb1 N1 168.47(7) 3_665 2_655
O1 Nb1 N1 92.35(7) . 2_655
O1 Nb1 N1 168.47(7) 2_655 .
O1 Nb1 N1 92.35(7) 3_665 .
O1 Nb1 N1 87.06(7) . .
N1 Nb1 N1 97.51(6) 2_655 .
O1 Nb1 N1 92.35(7) 2_655 3_665
O1 Nb1 N1 87.06(7) 3_665 3_665
O1 Nb1 N1 168.46(7) . 3_665
N1 Nb1 N1 97.51(6) 2_655 3_665
N1 Nb1 N1 97.51(6) . 3_665
C1 P1 C1 96.49(10) . 2_655
C1 P1 C1 96.49(10) . 3_665
C1 P1 C1 96.49(10) 2_655 3_665
C1 O1 Nb1 132.73(14) . .
C11 N1 C17 112.81(17) . .
C11 N1 Nb1 121.46(14) . .
C17 N1 Nb1 124.79(14) . .
O1 C1 C2 122.6(2) . .
O1 C1 P1 118.35(16) . .
C2 C1 P1 119.03(17) . .
C1 C2 C21 124.2(2) . .
C1 C2 C31 119.4(3) . .
C21 C2 C31 116.4(3) . .
C1 C2 C31A 120.2(4) . .
C21 C2 C31A 115.5(4) . .
C31 C2 C31A 2.0(7) . .
C36 C31 C32 118.9(6) . .
C36 C31 C2 121.5(6) . .
C32 C31 C2 119.5(6) . .
C33 C32 C31 120.4(6) . .
C32 C33 C34 119.0(7) . .
C35 C34 C33 120.7(8) . .
C34 C35 C36 119.4(6) . .
C35 C36 C31 121.2(6) . .
C32A C31A C36A 115.7(9) . .
C32A C31A C2 124.0(9) . .
C36A C31A C2 120.3(9) . .
C33A C32A C31A 121.8(10) . .
C32A C33A C34A 120.0(11) . .
C35A C34A C33A 119.0(13) . .
C34A C35A C36A 119.8(10) . .
C35A C36A C31A 123.0(9) . .
C22 C21 C26 116.8(2) . .
C22 C21 C2 122.1(2) . .
C26 C21 C2 121.0(2) . .
C13 C12 C11 121.4(2) . .
N1 C17 C18 119.70(19) . .
C16 C11 C12 118.3(2) . .
C16 C11 N1 121.1(2) . .
C12 C11 N1 120.6(2) . .
C15 C16 C11 120.8(2) . .
C16 C15 C14 119.5(2) . .
C16 C15 C151 119.0(2) . .
C14 C15 C151 121.5(2) . .
C25 C26 C21 121.5(2) . .
C12 C13 C14 119.2(2) . .
C12 C13 C131 120.5(2) . .
C14 C13 C131 120.2(2) . .
C23 C22 C21 121.4(2) . .
C25 C24 C23 118.7(2) . .
C181 C18 C182 110.3(2) . .
C181 C18 C183 108.8(2) . .
C182 C18 C183 109.5(2) . .
C181 C18 C17 112.5(2) . .
C182 C18 C17 111.2(2) . .
C183 C18 C17 104.4(2) . .
C13 C14 C15 120.5(2) . .
C22 C23 C24 120.7(3) . .
C24 C25 C26 120.8(2) . .
O1T Na1 O1T 87.38(6) . 11
O1T Na1 O1T 92.62(6) . 2
O1T Na1 O1T 180.00(12) 11 2
O1T Na1 O1T 180.0 . 10
O1T Na1 O1T 92.62(6) 11 10
O1T Na1 O1T 87.38(6) 2 10
O1T Na1 O1T 87.38(6) . 12
O1T Na1 O1T 92.62(6) 11 12
O1T Na1 O1T 87.38(6) 2 12
O1T Na1 O1T 92.62(6) 10 12
O1T Na1 O1T 92.62(6) . 3
O1T Na1 O1T 87.38(6) 11 3
O1T Na1 O1T 92.62(6) 2 3
O1T Na1 O1T 87.38(6) 10 3
O1T Na1 O1T 180.00(17) 12 3
O1S Na2 O1S 90.57(7) 14 13_545
O1S Na2 O1S 90.57(7) 14 15_445
O1S Na2 O1S 90.57(7) 13_545 15_445
O1S Na2 O1S 89.43(7) 14 .
O1S Na2 O1S 180.00(8) 13_545 .
O1S Na2 O1S 89.43(7) 15_445 .
O1S Na2 O1S 179.996(1) 14 2_545
O1S Na2 O1S 89.43(7) 13_545 2_545
O1S Na2 O1S 89.43(7) 15_445 2_545
O1S Na2 O1S 90.56(7) . 2_545
O1S Na2 O1S 89.44(7) 14 3_655
O1S Na2 O1S 89.44(7) 13_545 3_655
O1S Na2 O1S 179.994(1) 15_445 3_655
O1S Na2 O1S 90.57(7) . 3_655
O1S Na2 O1S 90.56(7) 2_545 3_655
C1T O1T C4T 109.2(2) . .
C1T O1T Na1 126.98(17) . .
C4T O1T Na1 120.99(15) . .
C1S O1S C4S 108.5(2) . .
C1S O1S Na2 126.41(18) . .
C4S O1S Na2 124.53(17) . .
O1T C4T C3T 105.2(2) . .
O1S C1S C2S 108.1(3) . .
O1T C1T C2T 107.5(2) . .
C3T C2T C1T 102.3(2) . .
O1S C4S C3S 105.8(3) . .
C2T C3T C4T 101.8(2) . .
C2S C3S C4S 103.1(3) . .
C3S C2S C1S 104.2(3) . .

loop_
_geom_bond_atom_site_label_1
_geom_bond_atom_site_label_2
_geom_bond_distance
_geom_bond_site_symmetry_2
Nb1 O1 2.0507(15) 2_655
Nb1 O1 2.0508(15) 3_665
Nb1 O1 2.0508(15) .
Nb1 N1 2.0596(18) 2_655
Nb1 N1 2.0597(18) .
Nb1 N1 2.0597(18) 3_665
P1 C1 1.864(2) .
P1 C1 1.864(2) 2_655
P1 C1 1.864(2) 3_665
O1 C1 1.331(3) .
N1 C11 1.432(3) .
N1 C17 1.484(3) .
C1 C2 1.368(3) .
C2 C21 1.481(3) .
C2 C31 1.492(7) .
C2 C31A 1.510(10) .
C31 C36 1.387(7) .
C31 C32 1.390(7) .
C32 C33 1.388(7) .
C33 C34 1.403(10) .
C34 C35 1.365(9) .
C35 C36 1.385(7) .
C31A C32A 1.394(11) .
C31A C36A 1.395(11) .
C32A C33A 1.384(11) .
C33A C34A 1.388(12) .
C34A C35A 1.368(12) .
C35A C36A 1.376(10) .
C181 C18 1.528(4) .
C21 C22 1.401(3) .
C21 C26 1.404(3) .
C12 C13 1.391(3) .
C12 C11 1.404(3) .
C17 C18 1.552(3) .
C11 C16 1.403(3) .
C182 C18 1.530(3) .
C16 C15 1.396(3) .
C151 C15 1.519(3) .
C15 C14 1.400(3) .
C26 C25 1.385(4) .
C183 C18 1.540(4) .
C13 C14 1.395(3) .
C13 C131 1.515(3) .
C22 C23 1.387(4) .
C24 C25 1.380(4) .
C24 C23 1.389(4) .
Na1 O1T 2.3931(18) .
Na1 O1T 2.3931(18) 11
Na1 O1T 2.3931(18) 2
Na1 O1T 2.3931(18) 10
Na1 O1T 2.3931(18) 12
Na1 O1T 2.3931(18) 3
Na2 O1S 2.4062(19) 14
Na2 O1S 2.4063(19) 13_545
Na2 O1S 2.4063(19) 15_445
Na2 O1S 2.4063(19) .
Na2 O1S 2.4064(19) 2_545
Na2 O1S 2.4064(19) 3_655
O1T C1T 1.421(3) .
O1T C4T 1.441(3) .
O1S C1S 1.430(3) .
O1S C4S 1.434(4) .
C4T C3T 1.526(4) .
C1S C2S 1.513(5) .
C1T C2T 1.512(4) .
C2T C3T 1.510(4) .
C4S C3S 1.511(4) .
C3S C2S 1.508(5) .
